data_2216235
loop_
_publ_author_name
'Hu, Rong-Hua'
'Sui, Yan'
'Chen, Li'
'Xie, Guo-Wei'
'Ai, Yan-Li'

_publ_section_title
{\m-6,6'-Diethoxy-2,2'-[ethane-1,2-diylbis(nitrilomethylidyne)]diphenolato}trinitratosamarium(III)nickel(II)
_journal_coeditor_code AT2499
_journal_issue 12
_journal_name_full 'Acta Crystallographica Section E'
_journal_page_first m3191
_journal_page_last m3192
_journal_paper_doi 10.1107/S1600536807061508
_journal_volume 63
_journal_year 2007
_chemical_formula_iupac '[Ni Sm (C20 H22 N2 O4) (N O3)3]'
_chemical_formula_moiety 'C20 H22 N5 Ni O13 Sm'
_chemical_formula_sum 'C20 H22 N5 Ni O13 Sm'
_chemical_formula_weight 749.49
_chemical_name_systematic
;
{6,6'-diethoxy-2,2'-[ethane-1,2-diylbis(nitrilomethylidyne)]diphenolato-\
1\k^4^O^1^,O^1^',O^6^,O^6^':2\k^4^O^1^,N,N'O^1^'}trinitrato-1\k^6^O,O'-\
samarium(III)nickel(II)
;
_space_group_IT_number 19
_symmetry_cell_setting orthorhombic
_symmetry_space_group_name_Hall 'P 2ac 2ab'
_symmetry_space_group_name_H-M 'P 21 21 21'
_atom_sites_solution_hydrogens geom
_atom_sites_solution_primary direct
_atom_sites_solution_secondary difmap
_audit_creation_method SHELXL-97
_cell_angle_alpha 90.00
_cell_angle_beta 90.00
_cell_angle_gamma 90.00
_cell_formula_units_Z 4
_cell_length_a 8.6097(14)
_cell_length_b 13.750(2)
_cell_length_c 21.113(3)
_cell_measurement_reflns_used 4344
_cell_measurement_temperature 293(2)
_cell_measurement_theta_max 28.20
_cell_measurement_theta_min 1.93
_cell_volume 2499.4(7)
_computing_cell_refinement 'APEX2 (Bruker, 2004)'
_computing_data_collection 'APEX2 (Bruker, 2004)'
_computing_data_reduction 'APEX2 (Bruker, 2004)'
_computing_molecular_graphics 'APEX2 (Bruker, 2004)'
_computing_publication_material 'APEX2 and publCIF (Westrip, 2007)'
_computing_structure_refinement 'SHELXL97 (Sheldrick, 1997)'
_computing_structure_solution 'SHELXS97 (Sheldrick, 1997)'
_diffrn_ambient_temperature 293(2)
_diffrn_detector_area_resol_mean 0
_diffrn_measured_fraction_theta_full 0.989
_diffrn_measured_fraction_theta_max 0.989
_diffrn_measurement_device_type 'Bruker APEXII area-detector'
_diffrn_measurement_method '\f and \w scan'
_diffrn_radiation_monochromator graphite
_diffrn_radiation_source 'fine-focus sealed tube'
_diffrn_radiation_type MoK\a
_diffrn_radiation_wavelength 0.71073
_diffrn_reflns_av_R_equivalents 0.0891
_diffrn_reflns_av_sigmaI/netI 0.1258
_diffrn_reflns_limit_h_max 11
_diffrn_reflns_limit_h_min -11
_diffrn_reflns_limit_k_max 18
_diffrn_reflns_limit_k_min -17
_diffrn_reflns_limit_l_max 27
_diffrn_reflns_limit_l_min -28
_diffrn_reflns_number 18707
_diffrn_reflns_theta_full 28.20
_diffrn_reflns_theta_max 28.20
_diffrn_reflns_theta_min 1.93
_diffrn_standards_decay_% 0
_diffrn_standards_interval_count 0
_diffrn_standards_interval_time 0
_diffrn_standards_number 0
_exptl_absorpt_coefficient_mu 3.158
_exptl_absorpt_correction_T_max 0.8210
_exptl_absorpt_correction_T_min 0.4940
_exptl_absorpt_correction_type multi-scan
_exptl_absorpt_process_details '(SADABS; Bruker, 2004)'
_exptl_crystal_colour red
_exptl_crystal_density_diffrn 1.992
_exptl_crystal_density_method 'not measured'
_exptl_crystal_description block
_exptl_crystal_F_000 1484
_exptl_crystal_size_max 0.26
_exptl_crystal_size_mid 0.14
_exptl_crystal_size_min 0.07
_refine_diff_density_max 1.579
_refine_diff_density_min -1.580
_refine_ls_abs_structure_details 'Flack (1983), 2588 Freidel pairs'
_refine_ls_abs_structure_Flack 0.007(19)
_refine_ls_extinction_coef 0.00131(15)
_refine_ls_extinction_expression Fc^*^=kFc[1+0.001xFc^2^\l^3^/sin(2\q)]^-1/4^
_refine_ls_extinction_method SHELXL
_refine_ls_goodness_of_fit_ref 0.995
_refine_ls_hydrogen_treatment constr
_refine_ls_matrix_type full
_refine_ls_number_parameters 362
_refine_ls_number_reflns 6073
_refine_ls_number_restraints 1
_refine_ls_restrained_S_all 0.995
_refine_ls_R_factor_all 0.1089
_refine_ls_R_factor_gt 0.0450
_refine_ls_shift/su_max 0.001
_refine_ls_shift/su_mean 0.000
_refine_ls_structure_factor_coef Fsqd
_refine_ls_weighting_details 'calc w=1/[\s^2^(Fo^2^)+(0.0100P)^2^] where P=(Fo^2^+2Fc^2^)/3'
_refine_ls_weighting_scheme calc
_refine_ls_wR_factor_gt 0.0779
_refine_ls_wR_factor_ref 0.0841
_reflns_number_gt 2970
_reflns_number_total 6073
_reflns_threshold_expression I>2\s(I)
_cod_data_source_file at2499.cif
_cod_data_source_block I
_cod_original_sg_symbol_Hall 'P 2ac 2ab '
_cod_original_sg_symbol_H-M 'P 21 21 21 '
_cod_database_code 2216235
_cod_database_fobs_code 2216235

loop_
_symmetry_equiv_pos_as_xyz
'x, y, z'
'-x+1/2, -y, z+1/2'
'-x, y+1/2, -z+1/2'
'x+1/2, -y+1/2, -z'

loop_
_atom_site_type_symbol
_atom_site_label
_atom_site_fract_x
_atom_site_fract_y
_atom_site_fract_z
_atom_site_U_iso_or_equiv
_atom_site_adp_type
_atom_site_calc_flag
_atom_site_refinement_flags
_atom_site_occupancy
Sm Sm1 0.74822(5) 0.49875(3) 0.904649(15) 0.04039(13) Uani d . 1
Ni Ni1 1.06957(11) 0.43994(7) 0.81466(5) 0.0377(3) Uani d . 1
O O2 0.9712(5) 0.5510(4) 0.8455(2) 0.0368(12) Uani d . 1
O O1 0.9232(7) 0.3732(3) 0.8629(2) 0.0429(14) Uani d . 1
C C16 1.0300(9) 0.6379(6) 0.8438(4) 0.040(2) Uani d . 1
N N2 1.1979(6) 0.5089(5) 0.7614(3) 0.0415(17) Uani d . 1
O O5 0.7374(7) 0.5086(5) 1.0229(2) 0.0609(14) Uani d . 1
C C1 0.9166(11) 0.2794(6) 0.8738(4) 0.039(2) Uani d . 1
O O6 0.9601(6) 0.4659(4) 0.9879(3) 0.0578(18) Uani d . 1
O O3 0.6921(6) 0.3156(4) 0.9304(2) 0.0418(15) Uani d . 1
N N1 1.1761(8) 0.3307(5) 0.7897(3) 0.040(2) Uani d . 1
C C11 1.1493(10) 0.6679(6) 0.8038(4) 0.039(2) Uani d . 1
C C2 0.7939(8) 0.2430(5) 0.9086(4) 0.039(2) Uani d . 1
C C12 1.2037(9) 0.7641(6) 0.8051(4) 0.046(2) Uani d . 1
H H12 1.2781 0.7845 0.7761 0.056 Uiso calc R 1
C C7 1.1482(10) 0.2432(7) 0.8103(5) 0.050(3) Uani d . 1
H H7 1.2178 0.1952 0.7977 0.060 Uiso calc R 1
C C19 0.5526(9) 0.2857(6) 0.9639(4) 0.047(2) Uani d . 1
H H19A 0.5074 0.3418 0.9848 0.057 Uiso calc R 1
H H19B 0.5803 0.2387 0.9962 0.057 Uiso calc R 1
C C6 1.0246(9) 0.2123(5) 0.8494(4) 0.0364(19) Uani d . 1
O O4 0.8532(6) 0.6719(4) 0.9247(2) 0.0404(14) Uani d . 1
C C15 0.9653(10) 0.7080(6) 0.8862(4) 0.037(2) Uani d . 1
C C4 0.8980(11) 0.0817(6) 0.9028(4) 0.054(2) Uani d . 1
H H4 0.8940 0.0164 0.9142 0.064 Uiso calc R 1
N N3 0.8787(9) 0.4933(6) 1.0341(3) 0.0523(17) Uani d . 1
C C10 1.2268(11) 0.5986(6) 0.7611(4) 0.048(2) Uani d . 1
H H10 1.3003 0.6221 0.7327 0.058 Uiso calc R 1
O O7 0.9325(7) 0.4984(5) 1.0867(3) 0.0793(17) Uani d . 1
C C20 0.4353(10) 0.2419(6) 0.9207(4) 0.064(3) Uani d . 1
H H20A 0.4092 0.2877 0.8881 0.096 Uiso calc R 1
H H20B 0.3437 0.2256 0.9444 0.096 Uiso calc R 1
H H20C 0.4774 0.1841 0.9018 0.096 Uiso calc R 1
C C5 1.0135(10) 0.1148(6) 0.8660(4) 0.048(2) Uani d . 1
H H5 1.0880 0.0713 0.8512 0.058 Uiso calc R 1
C C13 1.1476(11) 0.8275(6) 0.8488(4) 0.058(2) Uani d . 1
H H13 1.1907 0.8893 0.8519 0.070 Uiso calc R 1
O O11 0.6799(7) 0.4591(5) 0.7895(3) 0.0548(19) Uani d . 1
O O9 0.4640(7) 0.4655(4) 0.8904(3) 0.0610(18) Uani d U 1
N N5 0.6398(9) 0.5460(7) 0.7739(4) 0.054(2) Uani d . 1
O O12 0.6472(7) 0.6093(4) 0.8170(3) 0.0569(16) Uani d . 1
O O8 0.5117(7) 0.5881(5) 0.9497(3) 0.0611(19) Uani d . 1
N N4 0.4132(9) 0.5368(6) 0.9234(4) 0.053(2) Uani d U 1
O O10 0.2729(8) 0.5498(6) 0.9315(3) 0.083(2) Uani d . 1
C C17 0.7801(9) 0.7381(5) 0.9708(3) 0.043(2) Uani d . 1
H H17A 0.8603 0.7760 0.9916 0.051 Uiso calc R 1
H H17B 0.7275 0.6999 1.0029 0.051 Uiso calc R 1
C C3 0.7828(10) 0.1467(6) 0.9240(4) 0.045(2) Uani d . 1
H H3 0.7001 0.1243 0.9483 0.054 Uiso calc R 1
C C8 1.3125(10) 0.3502(7) 0.7503(4) 0.055(3) Uani d . 1
H H8A 1.3308 0.2971 0.7211 0.066 Uiso calc R 1
H H8B 1.4043 0.3589 0.7764 0.066 Uiso calc R 1
C C9 1.2742(10) 0.4432(6) 0.7147(3) 0.050(2) Uani d . 1
H H9A 1.3680 0.4728 0.6982 0.060 Uiso calc R 1
H H9B 1.2047 0.4296 0.6797 0.060 Uiso calc R 1
C C14 1.0292(9) 0.8018(6) 0.8880(4) 0.047(2) Uani d . 1
H H14 0.9899 0.8472 0.9164 0.057 Uiso calc R 1
O O13 0.5995(7) 0.5672(5) 0.7215(3) 0.083(2) Uani d . 1
C C18 0.6670(10) 0.8050(6) 0.9409(4) 0.058(3) Uani d . 1
H H18A 0.7186 0.8434 0.9093 0.087 Uiso calc R 1
H H18B 0.6235 0.8470 0.9726 0.087 Uiso calc R 1
H H18C 0.5854 0.7679 0.9214 0.087 Uiso calc R 1

loop_
_atom_site_aniso_label
_atom_site_aniso_U_11
_atom_site_aniso_U_22
_atom_site_aniso_U_33
_atom_site_aniso_U_12
_atom_site_aniso_U_13
_atom_site_aniso_U_23
Sm1 0.0467(2) 0.03015(18) 0.04428(19) 0.0004(3) 0.0029(3) -0.0022(2)
Ni1 0.0425(6) 0.0292(5) 0.0414(5) -0.0002(5) 0.0048(5) -0.0048(5)
O2 0.043(3) 0.023(3) 0.045(3) -0.003(3) 0.005(3) 0.002(3)
O1 0.062(4) 0.021(3) 0.046(3) -0.004(3) 0.007(3) 0.002(2)
C16 0.049(5) 0.041(5) 0.030(4) -0.006(4) -0.002(4) -0.008(4)
N2 0.050(4) 0.028(4) 0.047(4) -0.008(4) 0.005(3) -0.004(4)
O5 0.075(4) 0.071(4) 0.037(3) 0.007(6) 0.011(3) 0.009(3)
C1 0.040(5) 0.025(5) 0.051(5) -0.004(4) -0.007(5) -0.007(4)
O6 0.044(3) 0.075(5) 0.054(4) 0.008(3) 0.002(3) 0.005(3)
O3 0.051(4) 0.027(3) 0.048(3) -0.009(3) 0.015(3) 0.008(2)
N1 0.044(5) 0.034(4) 0.043(5) 0.003(4) 0.005(4) -0.011(4)
C11 0.048(6) 0.026(5) 0.044(6) 0.000(4) 0.000(5) 0.000(4)
C2 0.047(6) 0.024(4) 0.044(5) 0.000(4) -0.007(4) 0.000(4)
C12 0.048(6) 0.036(5) 0.055(6) -0.011(4) 0.013(4) 0.000(4)
C7 0.044(6) 0.042(6) 0.064(6) 0.018(5) 0.002(5) -0.024(5)
C19 0.044(5) 0.047(5) 0.052(6) -0.006(5) 0.004(5) 0.005(4)
C6 0.039(5) 0.025(4) 0.045(5) 0.007(4) -0.007(5) -0.003(4)
O4 0.054(4) 0.026(3) 0.041(3) -0.001(3) 0.008(3) -0.010(2)
C15 0.046(6) 0.028(5) 0.039(5) 0.002(4) -0.006(4) -0.004(4)
C4 0.077(7) 0.027(5) 0.057(5) 0.006(5) -0.004(5) 0.005(4)
N3 0.065(5) 0.043(4) 0.049(5) -0.005(5) 0.001(4) 0.011(5)
C10 0.042(6) 0.064(6) 0.038(5) -0.012(5) 0.000(5) 0.001(4)
O7 0.120(5) 0.069(4) 0.049(4) 0.011(6) -0.026(4) 0.002(5)
C20 0.057(6) 0.057(6) 0.078(7) -0.018(6) -0.014(6) 0.019(5)
C5 0.055(6) 0.034(5) 0.055(6) 0.006(4) -0.001(5) -0.002(4)
C13 0.074(6) 0.029(5) 0.072(6) -0.024(5) 0.003(6) 0.002(5)
O11 0.066(4) 0.058(4) 0.040(4) 0.013(4) 0.000(3) -0.021(3)
O9 0.068(4) 0.037(4) 0.078(5) 0.003(3) 0.013(4) -0.012(3)
N5 0.043(5) 0.065(6) 0.053(6) -0.007(5) -0.004(4) -0.004(5)
O12 0.070(4) 0.041(4) 0.060(4) -0.008(3) -0.014(4) 0.001(3)
O8 0.056(4) 0.058(5) 0.069(4) 0.017(3) -0.004(3) -0.025(3)
N4 0.039(5) 0.060(6) 0.059(5) -0.006(4) -0.001(4) 0.015(4)
O10 0.052(4) 0.099(5) 0.098(5) 0.009(5) 0.003(4) -0.013(4)
C17 0.059(7) 0.032(4) 0.038(5) 0.006(5) 0.006(4) -0.011(3)
C3 0.050(7) 0.033(5) 0.051(5) -0.012(5) -0.009(4) 0.003(3)
C8 0.045(6) 0.061(7) 0.060(6) 0.005(5) 0.010(5) -0.014(5)
C9 0.061(6) 0.044(5) 0.045(4) 0.001(5) -0.001(5) -0.009(4)
C14 0.043(6) 0.034(5) 0.065(7) 0.001(4) -0.006(5) -0.016(4)
O13 0.097(5) 0.106(5) 0.045(4) -0.039(5) -0.024(4) 0.023(4)
C18 0.062(6) 0.037(5) 0.076(7) 0.008(5) 0.003(5) 0.003(5)

loop_
_atom_type_symbol
_atom_type_description
_atom_type_scat_dispersion_real
_atom_type_scat_dispersion_imag
_atom_type_scat_source
C C 0.0033 0.0016 'International Tables Vol C Tables 4.2.6.8 and 6.1.1.4'
H H 0.0000 0.0000 'International Tables Vol C Tables 4.2.6.8 and 6.1.1.4'
N N 0.0061 0.0033 'International Tables Vol C Tables 4.2.6.8 and 6.1.1.4'
O O 0.0106 0.0060 'International Tables Vol C Tables 4.2.6.8 and 6.1.1.4'
Ni Ni 0.3393 1.1124 'International Tables Vol C Tables 4.2.6.8 and 6.1.1.4'
Sm Sm -0.1638 3.4418 'International Tables Vol C Tables 4.2.6.8 and 6.1.1.4'

loop_
_geom_angle_atom_site_label_1
_geom_angle_atom_site_label_2
_geom_angle_atom_site_label_3
_geom_angle
O2 Sm1 O1 62.13(17)
O2 Sm1 O5 122.20(18)
O1 Sm1 O5 114.80(19)
O2 Sm1 O9 140.61(17)
O1 Sm1 O9 115.33(19)
O5 Sm1 O9 95.3(2)
O2 Sm1 O12 73.54(18)
O1 Sm1 O12 111.58(17)
O5 Sm1 O12 132.8(2)
O9 Sm1 O12 71.85(18)
O2 Sm1 O11 75.72(17)
O1 Sm1 O11 69.51(19)
O5 Sm1 O11 161.9(2)
O9 Sm1 O11 67.87(19)
O12 Sm1 O11 50.1(2)
O2 Sm1 O8 133.3(2)
O1 Sm1 O8 163.45(19)
O5 Sm1 O8 64.8(2)
O9 Sm1 O8 49.90(19)
O12 Sm1 O8 73.3(2)
O11 Sm1 O8 105.78(19)
O2 Sm1 O6 80.85(17)
O1 Sm1 O6 71.76(18)
O5 Sm1 O6 49.78(18)
O9 Sm1 O6 137.87(18)
O12 Sm1 O6 147.46(18)
O11 Sm1 O6 140.73(19)
O8 Sm1 O6 113.23(19)
O2 Sm1 O4 61.93(16)
O1 Sm1 O4 119.50(17)
O5 Sm1 O4 78.42(18)
O9 Sm1 O4 121.96(18)
O12 Sm1 O4 71.87(17)
O11 Sm1 O4 115.66(19)
O8 Sm1 O4 77.00(19)
O6 Sm1 O4 78.55(17)
O2 Sm1 O3 122.88(16)
O1 Sm1 O3 60.80(16)
O5 Sm1 O3 80.69(18)
O9 Sm1 O3 70.72(17)
O12 Sm1 O3 131.34(17)
O11 Sm1 O3 87.11(19)
O8 Sm1 O3 103.73(19)
O6 Sm1 O3 79.66(17)
O4 Sm1 O3 156.43(16)
N1 Ni1 N2 86.9(3)
N1 Ni1 O1 95.3(3)
N2 Ni1 O1 174.1(3)
N1 Ni1 O2 175.6(3)
N2 Ni1 O2 93.7(3)
O1 Ni1 O2 84.6(2)
C16 O2 Ni1 124.6(5)
C16 O2 Sm1 127.0(5)
Ni1 O2 Sm1 107.4(2)
C1 O1 Ni1 127.6(6)
C1 O1 Sm1 127.0(5)
Ni1 O1 Sm1 105.4(2)
O2 C16 C11 125.3(7)
O2 C16 C15 116.8(7)
C11 C16 C15 117.9(7)
C10 N2 C9 120.3(7)
C10 N2 Ni1 128.8(6)
C9 N2 Ni1 110.8(5)
N3 O5 Sm1 98.2(4)
O1 C1 C2 118.9(8)
O1 C1 C6 123.5(8)
C2 C1 C6 117.6(7)
N3 O6 Sm1 94.7(4)
C2 O3 C19 118.3(6)
C2 O3 Sm1 119.9(4)
C19 O3 Sm1 121.7(4)
C7 N1 C8 120.5(7)
C7 N1 Ni1 124.6(6)
C8 N1 Ni1 114.5(6)
C16 C11 C12 120.9(8)
C16 C11 C10 120.9(7)
C12 C11 C10 118.1(8)
C3 C2 C1 122.1(7)
C3 C2 O3 124.5(7)
C1 C2 O3 113.2(6)
C13 C12 C11 120.0(8)
C13 C12 H12 120.0
C11 C12 H12 120.0
N1 C7 C6 127.7(8)
N1 C7 H7 116.1
C6 C7 H7 116.1
O3 C19 C20 112.2(7)
O3 C19 H19A 109.2
C20 C19 H19A 109.2
O3 C19 H19B 109.2
C20 C19 H19B 109.2
H19A C19 H19B 107.9
C5 C6 C1 119.7(8)
C5 C6 C7 119.3(7)
C1 C6 C7 121.0(7)
C15 O4 C17 118.3(6)
C15 O4 Sm1 119.2(4)
C17 O4 Sm1 121.9(4)
O4 C15 C14 126.9(8)
O4 C15 C16 114.0(7)
C14 C15 C16 118.9(8)
C5 C4 C3 119.4(7)
C5 C4 H4 120.3
C3 C4 H4 120.3
O7 N3 O5 122.4(7)
O7 N3 O6 121.2(8)
O5 N3 O6 116.3(7)
N2 C10 C11 122.9(8)
N2 C10 H10 118.6
C11 C10 H10 118.6
C19 C20 H20A 109.5
C19 C20 H20B 109.5
H20A C20 H20B 109.5
C19 C20 H20C 109.5
H20A C20 H20C 109.5
H20B C20 H20C 109.5
C4 C5 C6 121.6(8)
C4 C5 H5 119.2
C6 C5 H5 119.2
C12 C13 C14 120.9(8)
C12 C13 H13 119.5
C14 C13 H13 119.5
N5 O11 Sm1 96.2(5)
N4 O9 Sm1 97.4(5)
O13 N5 O12 120.9(10)
O13 N5 O11 122.8(9)
O12 N5 O11 116.2(8)
N5 O12 Sm1 97.5(5)
N4 O8 Sm1 96.0(5)
O10 N4 O8 121.8(9)
O10 N4 O9 121.5(9)
O8 N4 O9 116.6(8)
O4 C17 C18 112.5(6)
O4 C17 H17A 109.1
C18 C17 H17A 109.1
O4 C17 H17B 109.1
C18 C17 H17B 109.1
H17A C17 H17B 107.8
C2 C3 C4 119.3(7)
C2 C3 H3 120.3
C4 C3 H3 120.3
N1 C8 C9 105.1(7)
N1 C8 H8A 110.7
C9 C8 H8A 110.7
N1 C8 H8B 110.7
C9 C8 H8B 110.7
H8A C8 H8B 108.8
N2 C9 C8 106.2(6)
N2 C9 H9A 110.5
C8 C9 H9A 110.5
N2 C9 H9B 110.5
C8 C9 H9B 110.5
H9A C9 H9B 108.7
C13 C14 C15 121.1(8)
C13 C14 H14 119.4
C15 C14 H14 119.4
C17 C18 H18A 109.5
C17 C18 H18B 109.5
H18A C18 H18B 109.5
C17 C18 H18C 109.5
H18A C18 H18C 109.5
H18B C18 H18C 109.5

loop_
_geom_bond_atom_site_label_1
_geom_bond_atom_site_label_2
_geom_bond_distance
_geom_bond_publ_flag
Sm1 O1 2.455(5) y
Sm1 O2 2.401(5) y
Sm1 O3 2.621(5) y
Sm1 O4 2.581(5) y
Sm1 O5 2.503(4) y
Sm1 O6 2.573(5) y
Sm1 O8 2.561(5) y
Sm1 O9 2.507(6) y
Sm1 O11 2.560(5) y
Sm1 O12 2.548(6) y
Ni1 O1 1.861(5) y
Ni1 O2 1.863(5) y
Ni1 N1 1.837(7) y
Ni1 N2 1.840(6) y
O2 C16 1.298(9) ?
O1 C1 1.312(8) ?
C16 C11 1.391(10) ?
C16 C15 1.429(10) ?
N2 C10 1.257(9) ?
N2 C9 1.490(9) ?
O5 N3 1.257(8) ?
C1 C2 1.381(10) ?
C1 C6 1.407(11) ?
O6 N3 1.259(7) ?
O3 C2 1.405(8) ?
O3 C19 1.453(9) ?
N1 C7 1.303(10) ?
N1 C8 1.463(10) ?
C11 C12 1.404(10) ?
C11 C10 1.472(11) ?
C2 C3 1.368(10) ?
C12 C13 1.357(11) ?
C12 H12 0.9300 ?
C7 C6 1.412(11) ?
C7 H7 0.9300 ?
C19 C20 1.488(11) ?
C19 H19A 0.9700 ?
C19 H19B 0.9700 ?
C6 C5 1.390(10) ?
O4 C15 1.356(9) ?
O4 C17 1.473(8) ?
C15 C14 1.404(11) ?
C4 C5 1.341(10) ?
C4 C3 1.408(10) ?
C4 H4 0.9300 ?
N3 O7 1.205(7) ?
C10 H10 0.9300 ?
C20 H20A 0.9600 ?
C20 H20B 0.9600 ?
C20 H20C 0.9600 ?
C5 H5 0.9300 ?
C13 C14 1.359(11) ?
C13 H13 0.9300 ?
O11 N5 1.287(9) ?
O9 N4 1.279(9) ?
N5 O13 1.195(9) ?
N5 O12 1.261(9) ?
O8 N4 1.235(8) ?
N4 O10 1.233(9) ?
C17 C18 1.481(10) ?
C17 H17A 0.9700 ?
C17 H17B 0.9700 ?
C3 H3 0.9300 ?
C8 C9 1.519(11) ?
C8 H8A 0.9700 ?
C8 H8B 0.9700 ?
C9 H9A 0.9700 ?
C9 H9B 0.9700 ?
C14 H14 0.9300 ?
C18 H18A 0.9600 ?
C18 H18B 0.9600 ?
C18 H18C 0.9600 ?

loop_
_geom_hbond_atom_site_label_D
_geom_hbond_atom_site_label_H
_geom_hbond_atom_site_label_A
_geom_hbond_site_symmetry_A
_geom_hbond_distance_DH
_geom_hbond_distance_HA
_geom_hbond_distance_DA
_geom_hbond_angle_DHA
_geom_hbond_publ_flag
C20 H20A O9 . 0.96 2.49 3.150(10) 125.8 y
C20 H20C O7 4_457 0.96 2.55 3.308(12) 135.8 y
C17 H17A O8 4_567 0.97 2.59 3.536(9) 164.0 y
C9 H9A O13 1_655 0.97 2.43 3.283(11) 146.7 y
C7 H7 O13 3_746 0.93 2.39 3.320(10) 173.1 y
